data_2010804
loop_
_publ_author_name
'G\"orbitz, Carl Henrik'

_publ_section_title
;
 A new {`}hydrogen-bond rule' applied to the structure of
 <small>L</small>-seryl-<small>L</small>-alanine and pairs of dipeptide
 retroanalogues
;
_journal_issue 4
_journal_name_full 'Acta Crystallographica Section C'
_journal_page_first 500
_journal_page_last 502
_journal_paper_doi 10.1107/S0108270100001463
_journal_volume 56
_journal_year 2000
_chemical_formula_sum 'C6 H12 N2 O4'
_chemical_formula_weight 176.18
_chemical_name_systematic
;
 L-Seryl-L-Alanine
;
_space_group_IT_number 4
_symmetry_cell_setting monoclinic
_symmetry_space_group_name_Hall 'P 2yb'
_symmetry_space_group_name_H-M 'P 1 21 1'
_audit_creation_method SHELXL97
_cell_angle_alpha 90.00
_cell_angle_beta 110.5340(10)
_cell_angle_gamma 90.00
_cell_formula_units_Z 2
_cell_length_a 4.84880(10)
_cell_length_b 14.8294(4)
_cell_length_c 6.0228(2)
_cell_measurement_reflns_used 4637
_cell_measurement_temperature 153(2)
_cell_measurement_theta_max 35
_cell_measurement_theta_min 3
_cell_volume 405.553(19)
_computing_cell_refinement 'SAINT (Bruker, 1997)'
_computing_data_collection 'SMART (Siemens, 1995)'
_computing_data_reduction SAINT
_computing_molecular_graphics SHELXTL
_computing_publication_material SHELXTL
_computing_structure_refinement SHELXTL
_computing_structure_solution 'SHELXTL (Sheldrick, 1997)'
_diffrn_ambient_temperature 150(2)
_diffrn_detector_area_resol_mean 8.3
_diffrn_measured_fraction_theta_full .999
_diffrn_measured_fraction_theta_max .999
_diffrn_measurement_device_type 'Siemens SMART CCD'
_diffrn_measurement_method 'Sets of exposures each taken over 0.6\% \w rotation'
_diffrn_radiation_monochromator graphite
_diffrn_radiation_source 'fine-focus sealed tube'
_diffrn_radiation_type MoK\a
_diffrn_radiation_wavelength .71073
_diffrn_reflns_av_R_equivalents .033
_diffrn_reflns_av_sigmaI/netI .028
_diffrn_reflns_limit_h_max 7
_diffrn_reflns_limit_h_min -7
_diffrn_reflns_limit_k_max 23
_diffrn_reflns_limit_k_min -23
_diffrn_reflns_limit_l_max 9
_diffrn_reflns_limit_l_min -9
_diffrn_reflns_number 6572
_diffrn_reflns_theta_full 34.97
_diffrn_reflns_theta_max 34.97
_diffrn_reflns_theta_min 2.75
_diffrn_standards_decay_% none
_exptl_absorpt_coefficient_mu .121
_exptl_absorpt_correction_T_max .980
_exptl_absorpt_correction_T_min .950
_exptl_absorpt_correction_type empirical
_exptl_absorpt_process_details 'SADABS (Sheldrick, 1996)'
_exptl_crystal_colour colourless
_exptl_crystal_density_diffrn 1.443
_exptl_crystal_density_meas ?
_exptl_crystal_description block
_exptl_crystal_F_000 188
_exptl_crystal_size_max .42
_exptl_crystal_size_mid .35
_exptl_crystal_size_min .17
_refine_diff_density_max .421
_refine_diff_density_min -.258
_refine_ls_extinction_method none
_refine_ls_goodness_of_fit_ref 1.342
_refine_ls_hydrogen_treatment mixed
_refine_ls_matrix_type full
_refine_ls_number_parameters 120
_refine_ls_number_reflns 1837
_refine_ls_number_restraints 1
_refine_ls_restrained_S_all 1.341
_refine_ls_R_factor_all .059
_refine_ls_R_factor_gt .057
_refine_ls_shift/su_max .002
_refine_ls_shift/su_mean .000
_refine_ls_structure_factor_coef Fsqd
_refine_ls_weighting_details 'calc w = 1/[\s^2^(Fo^2^)+(0.0432P)^2^+0.176P] where P=(Fo^2^+2Fc^2^)/3'
_refine_ls_weighting_scheme calc
_refine_ls_wR_factor_ref .127
_reflns_number_gt 1786
_reflns_number_total 1837
_reflns_threshold_expression I>2\s(I)
_cod_data_source_file de1127.cif
_cod_data_source_block I
_cod_depositor_comments
;
The following automatic conversions were performed:
'_symmetry_cell_setting' value 'Monoclinic' changed to 'monoclinic'
according to '/home/saulius/struct/CIF-dictionaries/cif_core.dic'
dictionary named 'cif_core.dic' version 2.4.1 from 2010-06-29.

Automatic conversion script
Id: cif_fix_enum 1527 2010-12-29 10:47:43Z saulius 

The following automatic conversions were performed:

'_symmetry_cell_setting' value 'Monoclinic' changed to 'monoclinic'
according to /home/saulius/struct/CIF-dictionaries/cif_core.dic
dictionary named 'cif_core.dic' version 2.4.1 from 2010-06-29.

Automatic conversion script
Id: cif_fix_values 1715 2011-07-08 13:25:40Z adriana 

The following automatic conversions were performed:

'_exptl_crystal_density_meas' value 'not measured' was changed to '?'
- the value is perceived as not measured.

Automatic conversion script
Id: cif_fix_values 3008 2015-01-20 13:52:24Z robertas 
;
_cod_original_sg_symbol_H-M 'P 21'
_cod_database_code 2010804
_cod_database_fobs_code 2010804

loop_
_symmetry_equiv_pos_as_xyz
'x, y, z'
'-x, y+1/2, -z'

loop_
_atom_site_label
_atom_site_fract_x
_atom_site_fract_y
_atom_site_fract_z
_atom_site_U_iso_or_equiv
_atom_site_adp_type
_atom_site_calc_flag
_atom_site_refinement_flags
_atom_site_occupancy
_atom_site_disorder_assembly
_atom_site_disorder_group
_atom_site_type_symbol
O1 .3135(4) .47457(13) .8180(3) .0191(3) Uani d . 1 . . O
O2 .6018(4) .67387(12) .6509(3) .0192(3) Uani d . 1 . . O
O3 .5258(5) .75305(12) .9401(3) .0239(4) Uani d . 1 . . O
O4 .8348(4) .36651(13) .3557(3) .0176(3) Uani d . 1 . . O
H5 .736(9) .331(3) .279(7) .026 Uiso d . 1 . . H
N1 .4237(4) .32040(13) .6268(3) .0132(3) Uani d . 1 . . N
H1 .249(4) .3435(6) .550(4) .020 Uiso calc R 1 . . H
H2 .425(3) .2967(12) .761(3) .020 Uiso calc R 1 . . H
H3 .463(3) .2784(12) .539(4) .020 Uiso calc R 1 . . H
N2 .7847(4) .52517(12) .9235(3) .0126(3) Uani d . 1 . . N
H4 .942(7) .5142(5) .9261(3) .015 Uiso calc R 1 . . H
C1 .6498(4) .39249(13) .6773(4) .0113(3) Uani d . 1 . . C
H11 .828(7) .3690(9) .770(3) .014 Uiso calc R 1 . . H
C2 .6754(5) .42783(14) .4456(4) .0145(4) Uani d . 1 . . C
H21 .469(5) .4370(3) .322(3) .017 Uiso calc R 1 . . H
H22 .780(3) .4891(15) .4759(8) .017 Uiso calc R 1 . . H
C3 .5663(4) .46816(14) .8143(4) .0118(3) Uani d . 1 . . C
C4 .7375(4) .60723(13) 1.0380(3) .0114(3) Uani d . 1 . . C
H41 .600(5) .5944(5) 1.113(3) .014 Uiso calc R 1 . . H
C5 1.0251(5) .63652(16) 1.2284(4) .0183(4) Uani d . 1 . . C
H51 1.100(3) .5892(12) 1.334(4) .027 Uiso calc R 1 . . H
H52 .9901(14) .6862(16) 1.310(3) .027 Uiso calc R 1 . . H
H53 1.161(4) .6521(16) 1.1574(17) .027 Uiso calc R 1 . . H
C6 .6114(5) .68322(14) .8585(4) .0132(3) Uani d . 1 . . C

loop_
_atom_site_aniso_label
_atom_site_aniso_U_11
_atom_site_aniso_U_22
_atom_site_aniso_U_33
_atom_site_aniso_U_12
_atom_site_aniso_U_13
_atom_site_aniso_U_23
O1 .0129(6) .0200(8) .0263(8) -.0018(6) .0093(6) -.0080(6)
O2 .0300(9) .0156(7) .0129(6) .0026(7) .0086(6) .0010(6)
O3 .0413(11) .0157(7) .0147(7) .0119(7) .0098(7) .0017(6)
O4 .0170(7) .0212(8) .0170(7) -.0030(6) .0090(6) -.0077(6)
N1 .0151(7) .0117(7) .0137(7) -.0026(6) .0064(6) -.0012(6)
N2 .0103(7) .0105(7) .0173(7) -.0002(5) .0054(6) -.0020(6)
C1 .0127(8) .0098(7) .0119(8) -.0013(6) .0051(6) -.0010(6)
C2 .0186(9) .0129(8) .0138(8) -.0009(7) .0080(7) .0010(7)
C3 .0125(7) .0099(7) .0126(7) .0003(6) .0038(6) .0000(6)
C4 .0134(8) .0101(7) .0112(7) -.0009(6) .0048(6) -.0012(6)
C5 .0169(9) .0165(9) .0176(9) .0018(8) .0012(8) -.0046(8)
C6 .0160(8) .0112(8) .0124(7) .0015(7) .0051(7) .0017(6)

loop_
_atom_type_symbol
_atom_type_description
_atom_type_scat_dispersion_real
_atom_type_scat_dispersion_imag
_atom_type_scat_source
C C .0033 .0016 'International Tables Vol C Tables 4.2.6.8 and 6.1.1.4'
H H .0000 .0000 'International Tables Vol C Tables 4.2.6.8 and 6.1.1.4'
N N .0061 .0033 'International Tables Vol C Tables 4.2.6.8 and 6.1.1.4'
O O .0106 .0060 'International Tables Vol C Tables 4.2.6.8 and 6.1.1.4'

loop_
_geom_angle_atom_site_label_1
_geom_angle_atom_site_label_2
_geom_angle_atom_site_label_3
_geom_angle
C2 O4 H5 111(3)
C1 N1 H1 109.5
C1 N1 H2 109.5
H1 N1 H2 109.5
C1 N1 H3 109.5
H1 N1 H3 109.5
H2 N1 H3 109.5
C3 N2 C4 122.27(17)
C3 N2 H4 118.9
C4 N2 H4 118.9
N1 C1 C3 108.85(16)
N1 C1 C2 110.39(17)
C3 C1 C2 111.15(17)
N1 C1 H11 108.8
C3 C1 H11 108.8
C2 C1 H11 108.8
O4 C2 C1 110.89(17)
O4 C2 H21 109.5
C1 C2 H21 109.5
O4 C2 H22 109.5
C1 C2 H22 109.5
H21 C2 H22 108.1
O1 C3 N2 124.20(19)
O1 C3 C1 121.18(19)
N2 C3 C1 114.62(18)
N2 C4 C5 109.89(17)
N2 C4 C6 111.75(16)
C5 C4 C6 110.74(17)
N2 C4 H41 108.1
C5 C4 H41 108.1
C6 C4 H41 108.1
C4 C5 H51 109.5
C4 C5 H52 109.5
H51 C5 H52 109.5
C4 C5 H53 109.5
H51 C5 H53 109.5
H52 C5 H53 109.5
O2 C6 O3 125.1(2)
O2 C6 C4 119.51(19)
O3 C6 C4 115.35(18)

loop_
_geom_bond_atom_site_label_1
_geom_bond_atom_site_label_2
_geom_bond_site_symmetry_2
_geom_bond_distance
_geom_bond_publ_flag
O1 C3 . 1.238(3) yes
O2 C6 . 1.242(3) yes
O3 C6 . 1.276(3) yes
O4 C2 . 1.418(3) ?
O4 H5 . .75(4) ?
N1 C1 . 1.484(3) yes
N1 H1 . .8790 ?
N1 H2 . .8790 ?
N1 H3 . .8790 ?
N2 C3 . 1.334(3) ?
N2 C4 . 1.456(3) ?
N2 H4 . .7740 ?
C1 C3 . 1.529(3) ?
C1 C2 . 1.536(3) ?
C1 H11 . .9174 ?
C2 H21 . 1.0255 ?
C2 H22 . 1.0255 ?
C4 C5 . 1.525(3) ?
C4 C6 . 1.533(3) ?
C4 H41 . .9445 ?
C5 H51 . .9322 ?
C5 H52 . .9322 ?
C5 H53 . .9322 ?

loop_
_geom_hbond_atom_site_label_D
_geom_hbond_atom_site_label_H
_geom_hbond_atom_site_label_A
_geom_hbond_site_symmetry_A
_geom_hbond_distance_DH
_geom_hbond_distance_HA
_geom_hbond_distance_DA
_geom_hbond_angle_DHA
_geom_hbond_publ_flag
N1 H1 O4 1_455 .88 1.97 2.831(3) 167 y
N1 H2 O3 2_647 .88 1.85 2.723(3) 173 y
N1 H3 O2 2_646 .88 1.89 2.718(3) 157 y
N2 H4 O1 1_655 .77 2.20 2.947(2) 162 y
O4 H5 O3 2_646 .75(4) 1.88(4) 2.623(3) 173(4) y

loop_
_geom_torsion_atom_site_label_1
_geom_torsion_atom_site_label_2
_geom_torsion_atom_site_label_3
_geom_torsion_atom_site_label_4
_geom_torsion
_geom_torsion_publ_flag
N1 C1 C3 N2 163.35(17) yes
C1 C3 N2 C4 172.41(17) yes
C3 N2 C4 C6 -80.4(2) yes
N2 C4 C6 O2 -10.1(3) yes
N1 C1 C2 O4 -76.6(2) yes
C3 C1 C2 O4 162.47(17) ?
C4 N2 C3 O1 -6.9(3) ?
N1 C1 C3 O1 -17.3(3) ?
C2 C1 C3 O1 104.5(2) ?
C2 C1 C3 N2 -74.9(2) ?
C3 N2 C4 C5 156.3(2) ?
C5 C4 C6 O2 112.8(2) ?
N2 C4 C6 O3 170.7(2) ?
C5 C4 C6 O3 -66.5(2) ?

loop_
_cod_related_entry_id
_cod_related_entry_database
_cod_related_entry_code
1 ChemSpider 5373158
